data_4332978
loop_
_publ_author_name
'Ca\~nadillas-Delgado, Laura'
'Pas\'an, Jorge'
'Fabelo, Oscar'
'Hern\'andez-Molina, Mar\'ia'
'Lloret, Francesc'
'Julve, Miguel'
'Ruiz-P\'erez, Catalina'

_publ_section_title
;
 Two- and Three-Dimensional Networks of Gadolinium(III) with Dicarboxylate
 Ligands:&#x00A0; Synthesis, Crystal Structure, and Magnetic Properties
;
_journal_issue 26
_journal_name_full 'Inorganic Chemistry'
_journal_page_first 10585
_journal_page_last 10594
_journal_paper_doi 10.1021/ic061173d
_journal_volume 45
_journal_year 2006
_chemical_formula_sum 'C5 H6 Gd Na O10'
_chemical_formula_weight 406.34
_chemical_name_systematic
;
 ?
;
_space_group_IT_number 61
_symmetry_cell_setting orthorhombic
_symmetry_Int_Tables_number 61
_symmetry_space_group_name_Hall '-P 2ac 2ab'
_symmetry_space_group_name_H-M 'P b c a'
_atom_sites_solution_hydrogens geom
_atom_sites_solution_primary direct
_atom_sites_solution_secondary difmap
_audit_creation_method SHELXL-97
_cell_angle_alpha 90.00
_cell_angle_beta 90.00
_cell_angle_gamma 90.00
_cell_formula_units_Z 8
_cell_length_a 12.1012(7)
_cell_length_b 12.2827(10)
_cell_length_c 12.6578(5)
_cell_measurement_temperature 293(2)
_cell_volume 1881.4(2)
_diffrn_ambient_temperature 293(2)
_diffrn_detector 'CCD plate'
_diffrn_detector_area_resol_mean 9
_diffrn_measured_fraction_theta_full 0.991
_diffrn_measured_fraction_theta_max 0.991
_diffrn_measurement_device '95mm CCD camera on \k-goniostat'
_diffrn_measurement_device_type KappaCCD
_diffrn_measurement_method 'CCD rotation images, thick slices'
_diffrn_radiation_monochromator 'horizonally mounted graphite crystal'
_diffrn_radiation_probe x-ray
_diffrn_radiation_source 'fine-focus sealed tube'
_diffrn_radiation_type MoK\a
_diffrn_radiation_wavelength 0.71073
_diffrn_reflns_av_R_equivalents 0.0663
_diffrn_reflns_av_sigmaI/netI 0.0639
_diffrn_reflns_limit_h_max 15
_diffrn_reflns_limit_h_min -11
_diffrn_reflns_limit_k_max 15
_diffrn_reflns_limit_k_min -15
_diffrn_reflns_limit_l_max 11
_diffrn_reflns_limit_l_min -16
_diffrn_reflns_number 10597
_diffrn_reflns_theta_full 27.50
_diffrn_reflns_theta_max 27.50
_diffrn_reflns_theta_min 5.38
_diffrn_source 'Enraf Nonius FR590'
_exptl_absorpt_coefficient_mu 7.145
_exptl_absorpt_correction_type sadabs
_exptl_crystal_colour colorless
_exptl_crystal_density_diffrn 2.869
_exptl_crystal_density_method 'not measured'
_exptl_crystal_description sheet
_exptl_crystal_F_000 1528
_exptl_crystal_size_max 0.14
_exptl_crystal_size_mid 0.08
_exptl_crystal_size_min 0.02
_refine_diff_density_max 0.832
_refine_diff_density_min -1.263
_refine_diff_density_rms 0.197
_refine_ls_extinction_method none
_refine_ls_goodness_of_fit_ref 1.031
_refine_ls_hydrogen_treatment mixed
_refine_ls_matrix_type full
_refine_ls_number_parameters 178
_refine_ls_number_reflns 2140
_refine_ls_number_restraints 0
_refine_ls_restrained_S_all 1.031
_refine_ls_R_factor_all 0.0725
_refine_ls_R_factor_gt 0.0328
_refine_ls_shift/su_max 0.000
_refine_ls_shift/su_mean 0.000
_refine_ls_structure_factor_coef Fsqd
_refine_ls_weighting_details 'calc w=1/[\s^2^(Fo^2^)+(0.0141P)^2^+0.0000P] where P=(Fo^2^+2Fc^2^)/3'
_refine_ls_weighting_scheme calc
_refine_ls_wR_factor_gt 0.0442
_refine_ls_wR_factor_ref 0.0494
_reflns_number_gt 1459
_reflns_number_total 2140
_reflns_threshold_expression >2sigma(I)
_cod_data_source_file ic061173dsup3.cif
_cod_data_source_block compound3
_cod_depositor_comments
;
The following automatic conversions were performed:

'_symmetry_cell_setting' value 'Orthorhombic' changed to
'orthorhombic' according to
/home/saulius/struct/CIF-dictionaries/cif_core.dic dictionary named
'cif_core.dic' version 2.4.2 from 2011-04-26.

Automatic conversion script
Id: cif_fix_values 1891 2012-01-12 08:04:46Z andrius 
;
_cod_database_code 4332978

loop_
_symmetry_equiv_pos_as_xyz
'x, y, z'
'-x+1/2, -y, z+1/2'
'x+1/2, -y+1/2, -z'
'-x, y+1/2, -z+1/2'
'-x, -y, -z'
'x-1/2, y, -z-1/2'
'-x-1/2, y-1/2, z'
'x, -y-1/2, z-1/2'

loop_
_atom_site_label
_atom_site_type_symbol
_atom_site_fract_x
_atom_site_fract_y
_atom_site_fract_z
_atom_site_U_iso_or_equiv
_atom_site_adp_type
_atom_site_occupancy
_atom_site_symmetry_multiplicity
_atom_site_calc_flag
Gd1 Gd 0.08879(2) 0.77350(2) 0.231325(17) 0.00934(8) Uani 1 1 d
Na1 Na 0.15510(18) 1.06171(19) 0.12413(17) 0.0294(6) Uani 1 1 d
C1 C 0.0538(4) 0.8079(4) -0.0199(4) 0.0117(12) Uani 1 1 d
C2 C 0.1461(4) 0.7201(4) -0.0145(4) 0.0132(12) Uani 1 1 d
C3 C -0.0865(5) 0.9527(5) 0.3844(4) 0.0157(12) Uani 1 1 d
C4 C -0.0029(4) 1.0172(4) 0.3195(4) 0.0104(11) Uani 1 1 d
C5 C -0.1544(5) 0.8754(4) 0.3166(4) 0.0143(12) Uani 1 1 d
O1 O 0.0233(3) 0.8475(3) 0.0663(3) 0.0176(9) Uani 1 1 d
O2 O 0.0167(3) 0.8293(3) -0.1093(3) 0.0171(9) Uani 1 1 d
O3 O 0.1665(3) 0.6718(3) -0.1005(3) 0.0208(9) Uani 1 1 d
O4 O 0.1903(3) 0.7013(3) 0.0718(3) 0.0171(9) Uani 1 1 d
O5 O 0.0042(3) 1.1174(3) 0.3335(3) 0.0166(9) Uani 1 1 d
O6 O 0.0544(3) 0.9658(3) 0.2545(3) 0.0190(9) Uani 1 1 d
O7 O -0.1049(3) 0.8054(3) 0.2613(3) 0.0181(8) Uani 1 1 d
O8 O -0.2567(3) 0.8872(3) 0.3182(2) 0.0150(8) Uani 1 1 d
O1W O 0.1762(5) 1.0181(4) -0.0693(3) 0.0272(11) Uani 1 1 d
O2W O 0.2363(4) 0.6404(4) 0.2779(4) 0.0209(10) Uani 1 1 d
H1 H -0.129(4) 1.003(5) 0.422(4) 0.031(18) Uiso 1 1 d
H2 H -0.045(4) 0.918(4) 0.427(4) 0.009(15) Uiso 1 1 d
H4 H 0.226(4) 0.604(5) 0.322(4) 0.01(2) Uiso 1 1 d
H3 H 0.280(6) 0.671(7) 0.300(6) 0.06(3) Uiso 1 1 d
H6 H 0.223(5) 1.060(6) -0.086(5) 0.04(2) Uiso 1 1 d
H5 H 0.121(6) 1.054(6) -0.084(6) 0.07(3) Uiso 1 1 d

loop_
_atom_site_aniso_label
_atom_site_aniso_U_11
_atom_site_aniso_U_22
_atom_site_aniso_U_33
_atom_site_aniso_U_23
_atom_site_aniso_U_13
_atom_site_aniso_U_12
Gd1 0.01095(12) 0.00870(11) 0.00835(13) -0.00015(11) 0.00031(11) -0.00030(13)
Na1 0.0269(15) 0.0324(16) 0.0289(14) 0.0081(11) 0.0015(11) 0.0022(12)
C1 0.011(3) 0.012(3) 0.012(3) 0.000(2) -0.002(2) -0.004(2)
C2 0.013(3) 0.015(3) 0.012(3) 0.008(3) 0.004(2) -0.005(3)
C3 0.011(3) 0.018(3) 0.018(3) -0.004(2) 0.002(3) -0.002(3)
C4 0.010(3) 0.015(3) 0.006(3) 0.002(2) -0.004(2) 0.000(2)
C5 0.017(3) 0.014(3) 0.012(3) 0.003(2) 0.000(2) 0.001(3)
O1 0.023(2) 0.020(2) 0.009(2) -0.0038(16) -0.0012(16) 0.0063(18)
O2 0.021(2) 0.019(2) 0.012(2) 0.0042(16) -0.0040(16) 0.0037(18)
O3 0.028(2) 0.023(2) 0.011(2) -0.0042(18) -0.0013(16) 0.0111(19)
O4 0.021(2) 0.019(3) 0.011(2) 0.0016(15) -0.0012(16) 0.0037(17)
O5 0.022(2) 0.0048(19) 0.023(2) 0.0006(16) 0.0003(16) 0.0019(17)
O6 0.022(2) 0.0112(18) 0.024(2) -0.0030(16) 0.0125(16) -0.0009(16)
O7 0.012(2) 0.0153(19) 0.027(2) -0.0067(15) 0.0005(16) -0.0015(15)
O8 0.009(2) 0.011(2) 0.024(2) -0.0016(15) -0.0028(16) 0.0040(17)
O1W 0.024(3) 0.025(3) 0.032(3) 0.004(2) 0.003(2) -0.009(3)
O2W 0.019(3) 0.023(3) 0.021(3) 0.003(2) 0.000(2) 0.001(2)

loop_
_atom_type_symbol
_atom_type_description
_atom_type_scat_dispersion_real
_atom_type_scat_dispersion_imag
_atom_type_scat_source
C C 0.0033 0.0016 'International Tables Vol C Tables 4.2.6.8 and 6.1.1.4'
H H 0.0000 0.0000 'International Tables Vol C Tables 4.2.6.8 and 6.1.1.4'
Gd Gd -0.1653 3.9035 'International Tables Vol C Tables 4.2.6.8 and 6.1.1.4'
O O 0.0106 0.0060 'International Tables Vol C Tables 4.2.6.8 and 6.1.1.4'
Na Na 0.0362 0.0249 'International Tables Vol C Tables 4.2.6.8 and 6.1.1.4'

loop_
_geom_angle_atom_site_label_1
_geom_angle_atom_site_label_2
_geom_angle_atom_site_label_3
_geom_angle
_geom_angle_site_symmetry_1
_geom_angle_site_symmetry_3
O5 Gd1 O7 73.96(12) 4_545 .
O5 Gd1 O1 81.31(12) 4_545 .
O7 Gd1 O1 75.83(11) . .
O5 Gd1 O6 138.70(12) 4_545 .
O7 Gd1 O6 69.76(12) . .
O1 Gd1 O6 71.37(11) . .
O5 Gd1 O8 138.18(11) 4_545 6_656
O7 Gd1 O8 134.47(11) . 6_656
O1 Gd1 O8 79.16(11) . 6_656
O6 Gd1 O8 66.41(11) . 6_656
O5 Gd1 O3 135.48(12) 4_545 8_576
O7 Gd1 O3 101.23(12) . 8_576
O1 Gd1 O3 141.65(13) . 8_576
O6 Gd1 O3 71.88(13) . 8_576
O8 Gd1 O3 76.53(11) 6_656 8_576
O5 Gd1 O2W 83.76(15) 4_545 .
O7 Gd1 O2W 140.12(15) . .
O1 Gd1 O2W 133.44(13) . .
O6 Gd1 O2W 137.39(15) . .
O8 Gd1 O2W 83.46(16) 6_656 .
O3 Gd1 O2W 72.28(14) 8_576 .
O5 Gd1 O4 70.74(11) 4_545 .
O7 Gd1 O4 131.09(11) . .
O1 Gd1 O4 66.39(11) . .
O6 Gd1 O4 121.63(11) . .
O8 Gd1 O4 67.60(11) 6_656 .
O3 Gd1 O4 127.68(12) 8_576 .
O2W Gd1 O4 67.05(13) . .
O5 Gd1 O2 73.10(11) 4_545 8_576
O7 Gd1 O2 67.68(11) . 8_576
O1 Gd1 O2 139.81(12) . 8_576
O6 Gd1 O2 109.30(11) . 8_576
O8 Gd1 O2 139.51(11) 6_656 8_576
O3 Gd1 O2 64.67(12) 8_576 8_576
O2W Gd1 O2 74.43(14) . 8_576
O4 Gd1 O2 129.00(11) . 8_576
O5 Gd1 Na1 135.74(9) 4_545 .
O7 Gd1 Na1 96.21(9) . .
O1 Gd1 Na1 54.59(9) . .
O6 Gd1 Na1 35.44(8) . .
O8 Gd1 Na1 38.84(9) 6_656 .
O3 Gd1 Na1 88.51(10) 8_576 .
O2W Gd1 Na1 122.27(14) . .
O4 Gd1 Na1 86.56(9) . .
O2 Gd1 Na1 143.59(9) 8_576 .
O6 Na1 O2 83.70(14) . 5_575
O6 Na1 O8 65.78(13) . 6_656
O2 Na1 O8 147.35(15) 5_575 6_656
O6 Na1 O1W 128.63(17) . .
O2 Na1 O1W 97.23(17) 5_575 .
O8 Na1 O1W 93.35(16) 6_656 .
O6 Na1 O2W 85.50(15) . 7_665
O2 Na1 O2W 106.64(17) 5_575 7_665
O8 Na1 O2W 83.21(16) 6_656 7_665
O1W Na1 O2W 140.65(18) . 7_665
O6 Na1 O4 150.36(15) . 7_665
O2 Na1 O4 103.03(14) 5_575 7_665
O8 Na1 O4 109.23(13) 6_656 7_665
O1W Na1 O4 79.70(15) . 7_665
O2W Na1 O4 64.88(13) 7_665 7_665
O6 Na1 Gd1 36.30(9) . .
O2 Na1 Gd1 110.26(11) 5_575 .
O8 Na1 Gd1 37.25(9) 6_656 .
O1W Na1 Gd1 99.62(13) . .
O2W Na1 Gd1 100.76(13) 7_665 .
O4 Na1 Gd1 146.45(11) 7_665 .
O2 C1 O1 127.2(5) . .
O2 C1 C2 116.4(4) . .
O1 C1 C2 116.4(4) . .
O4 C2 O3 126.0(5) . .
O4 C2 C1 118.6(5) . .
O3 C2 C1 115.4(4) . .
C5 C3 C4 112.2(4) . .
O5 C4 O6 123.7(5) . .
O5 C4 C3 118.8(5) . .
O6 C4 C3 117.5(5) . .
O8 C5 O7 124.1(5) . .
O8 C5 C3 117.0(5) . .
O7 C5 C3 118.9(5) . .
C1 O1 Gd1 120.8(3) . .
C1 O2 Na1 119.0(3) . 5_575
C1 O2 Gd1 119.6(3) . 8_575
Na1 O2 Gd1 119.81(14) 5_575 8_575
C2 O3 Gd1 123.4(3) . 8_575
C2 O4 Gd1 115.5(3) . .
C2 O4 Na1 130.8(3) . 7_655
Gd1 O4 Na1 112.01(13) . 7_655
C4 O5 Gd1 135.8(3) . 4
C4 O6 Na1 119.6(3) . .
C4 O6 Gd1 132.1(3) . .
Na1 O6 Gd1 108.26(14) . .
C5 O7 Gd1 131.4(3) . .
C5 O8 Gd1 134.2(3) . 6_556
C5 O8 Na1 121.9(3) . 6_556
Gd1 O8 Na1 103.91(14) 6_556 6_556
Gd1 O2W Na1 116.06(19) . 7_655

loop_
_geom_bond_atom_site_label_1
_geom_bond_atom_site_label_2
_geom_bond_distance
_geom_bond_site_symmetry_2
Gd1 O5 2.370(3) 4_545
Gd1 O7 2.407(3) .
Gd1 O1 2.412(3) .
Gd1 O6 2.416(3) .
Gd1 O8 2.417(3) 6_656
Gd1 O3 2.423(3) 8_576
Gd1 O2W 2.491(4) .
Gd1 O4 2.525(3) .
Gd1 O2 2.535(3) 8_576
Gd1 Na1 3.875(2) .
Na1 O6 2.366(4) .
Na1 O2 2.480(4) 5_575
Na1 O8 2.503(4) 6_656
Na1 O1W 2.519(5) .
Na1 O2W 2.540(5) 7_665
Na1 O4 2.622(4) 7_665
C1 O2 1.246(5) .
C1 O1 1.250(6) .
C1 C2 1.555(8) .
C2 O4 1.238(6) .
C2 O3 1.263(6) .
C3 C5 1.521(7) .
C3 C4 1.526(7) .
C4 O5 1.247(6) .
C4 O6 1.247(6) .
C5 O8 1.247(6) .
C5 O7 1.260(6) .
O2 Na1 2.480(4) 5_575
O2 Gd1 2.535(3) 8_575
O3 Gd1 2.423(3) 8_575
O4 Na1 2.622(4) 7_655
O5 Gd1 2.370(3) 4
O8 Gd1 2.417(3) 6_556
O8 Na1 2.503(4) 6_556
O2W Na1 2.540(5) 7_655
